data_4071435
loop_
_publ_author_name
'Kirchmann, Marius'
'Fleischhauer, Sebastian'
'Wesemann, Lars'

_publ_section_title
;
 Iridium Coordination Compounds of Stanna-closo-dodecaborate
;
_journal_issue 12
_journal_name_full Organometallics
_journal_page_first 2803
_journal_paper_doi 10.1021/om8001679
_journal_volume 27
_journal_year 2008
_chemical_formula_moiety 'C37 H52 B22 Ir O P2 Sn2, 2(C7 H18 N), 2(C2 H3 N)'
_chemical_formula_sum 'C55 H94 B22 Ir N4 O P2 Sn2'
_chemical_formula_weight 1556.68
_chemical_name_systematic
;
 ?
;
_space_group_IT_number 61
_symmetry_cell_setting orthorhombic
_symmetry_space_group_name_Hall '-P 2ac 2ab'
_symmetry_space_group_name_H-M 'P b c a'
_atom_sites_solution_hydrogens geom
_atom_sites_solution_primary direct
_atom_sites_solution_secondary difmap
_audit_creation_method SHELXL-97
_cell_angle_alpha 90.00
_cell_angle_beta 90.00
_cell_angle_gamma 90.00
_cell_formula_units_Z 8
_cell_length_a 18.7819(11)
_cell_length_b 21.2139(11)
_cell_length_c 35.3915(16)
_cell_measurement_temperature 173(2)
_cell_volume 14101.3(13)
_computing_cell_refinement 'Stoe X-Area 1.26'
_computing_data_collection 'Stoe X-Area 1.26'
_computing_data_reduction 'SToe X-Area 1.26'
_computing_molecular_graphics 'ORTEP 3'
_computing_publication_material 'SHELXL-97 (Sheldrick, 1997)'
_computing_structure_refinement 'SHELXL-97 (Sheldrick, 1997)'
_computing_structure_solution 'SHELXS-97 (Sheldrick, 1990)'
_diffrn_ambient_temperature 173(2)
_diffrn_measured_fraction_theta_full 0.955
_diffrn_measured_fraction_theta_max 0.955
_diffrn_measurement_device_type 'Stoe IPDS 2T'
_diffrn_measurement_method \w-scans
_diffrn_radiation_monochromator graphite
_diffrn_radiation_source 'fine-focus sealed tube'
_diffrn_radiation_type MoK\a
_diffrn_radiation_wavelength 0.71073
_diffrn_reflns_av_R_equivalents 0.1188
_diffrn_reflns_av_sigmaI/netI 0.0897
_diffrn_reflns_limit_h_max 22
_diffrn_reflns_limit_h_min -22
_diffrn_reflns_limit_k_max 25
_diffrn_reflns_limit_k_min -21
_diffrn_reflns_limit_l_max 36
_diffrn_reflns_limit_l_min -39
_diffrn_reflns_number 66749
_diffrn_reflns_theta_full 25.35
_diffrn_reflns_theta_max 25.35
_diffrn_reflns_theta_min 5.68
_exptl_absorpt_coefficient_mu 2.671
_exptl_absorpt_correction_T_max 0.8068
_exptl_absorpt_correction_T_min 0.5582
_exptl_absorpt_correction_type numerical
_exptl_absorpt_process_details 'Stoe X-Red, X-Shape'
_exptl_crystal_colour colorless
_exptl_crystal_density_diffrn 1.466
_exptl_crystal_density_method 'not measured'
_exptl_crystal_description bloc
_exptl_crystal_F_000 6216
_exptl_crystal_size_max 0.2
_exptl_crystal_size_mid 0.15
_exptl_crystal_size_min 0.1
_refine_diff_density_max 0.836
_refine_diff_density_min -1.381
_refine_diff_density_rms 0.147
_refine_ls_extinction_method none
_refine_ls_goodness_of_fit_ref 1.135
_refine_ls_hydrogen_treatment constr
_refine_ls_matrix_type full
_refine_ls_number_parameters 786
_refine_ls_number_reflns 12335
_refine_ls_number_restraints 0
_refine_ls_restrained_S_all 1.135
_refine_ls_R_factor_all 0.1144
_refine_ls_R_factor_gt 0.0677
_refine_ls_shift/su_max 0.006
_refine_ls_shift/su_mean 0.001
_refine_ls_structure_factor_coef Fsqd
_refine_ls_weighting_details 'calc w=1/[\s^2^(Fo^2^)+(0.0166P)^2^+119.1613P] where P=(Fo^2^+2Fc^2^)/3'
_refine_ls_weighting_scheme calc
_refine_ls_wR_factor_gt 0.0987
_refine_ls_wR_factor_ref 0.1107
_reflns_number_gt 8550
_reflns_number_total 12335
_reflns_threshold_expression >2sigma(I)
_cod_data_source_file om8001679-file001.cif
_cod_data_source_block compound6
_cod_database_code 4071435

loop_
_symmetry_equiv_pos_as_xyz
'x, y, z'
'-x+1/2, -y, z+1/2'
'x+1/2, -y+1/2, -z'
'-x, y+1/2, -z+1/2'
'-x, -y, -z'
'x-1/2, y, -z-1/2'
'-x-1/2, y-1/2, z'
'x, -y-1/2, z-1/2'

loop_
_atom_site_label
_atom_site_type_symbol
_atom_site_fract_x
_atom_site_fract_y
_atom_site_fract_z
_atom_site_U_iso_or_equiv
_atom_site_adp_type
_atom_site_occupancy
_atom_site_symmetry_multiplicity
_atom_site_calc_flag
_atom_site_refinement_flags
O1 O 0.1995(4) 0.1386(3) 0.1060(2) 0.056(2) Uani 1 1 d .
C207 C 0.0912(5) 0.3601(4) 0.1399(2) 0.032(2) Uani 1 1 d .
C212 C 0.0217(5) 0.3599(4) 0.1513(3) 0.035(2) Uani 1 1 d .
H54 H -0.0087 0.3284 0.1428 0.043 Uiso 1 1 calc R
B205 B -0.1678(6) 0.2884(5) 0.0750(3) 0.036(3) Uani 1 1 d .
H34 H -0.1862 0.2587 0.0985 0.043 Uiso 1 1 calc R
C1 C 0.1478(5) 0.1645(4) 0.1008(3) 0.038(2) Uani 1 1 d .
C208 C 0.1366(6) 0.4073(4) 0.1547(3) 0.042(3) Uani 1 1 d .
H58 H 0.1844 0.4076 0.1479 0.050 Uiso 1 1 calc R
C209 C 0.1113(6) 0.4529(4) 0.1790(3) 0.047(3) Uani 1 1 d .
H57 H 0.1419 0.4837 0.1882 0.056 Uiso 1 1 calc R
C210 C 0.0404(6) 0.4529(5) 0.1896(3) 0.048(3) Uani 1 1 d .
H56 H 0.0233 0.4838 0.2058 0.058 Uiso 1 1 calc R
C116 C 0.1775(6) -0.0325(5) 0.0944(4) 0.064(4) Uani 1 1 d .
H52 H 0.2124 -0.0606 0.1023 0.077 Uiso 1 1 calc R
B210 B -0.2054(6) 0.3639(5) 0.0662(3) 0.034(3) Uani 1 1 d .
H27 H -0.2472 0.3818 0.0851 0.041 Uiso 1 1 calc R
B202 B -0.0605(7) 0.3771(5) 0.0386(4) 0.044(3) Uani 1 1 d .
H24 H -0.0106 0.4043 0.0389 0.053 Uiso 1 1 calc R
N2 N 0.2154(6) 0.3386(4) 0.3097(3) 0.062(3) Uani 1 1 d .
B203 B -0.0763(7) 0.3081(6) 0.0054(3) 0.045(3) Uani 1 1 d .
H22 H -0.0363 0.2912 -0.0149 0.054 Uiso 1 1 calc R
C211 C -0.0047(6) 0.4071(5) 0.1760(3) 0.050(3) Uani 1 1 d .
H55 H -0.0525 0.4071 0.1830 0.060 Uiso 1 1 calc R
B209 B -0.2213(6) 0.2999(5) 0.0348(4) 0.042(3) Uani 1 1 d .
H30 H -0.2735 0.2766 0.0335 0.051 Uiso 1 1 calc R
B104 B -0.0620(7) 0.0967(5) 0.1801(3) 0.041(3) Uani 1 1 d .
H2 H -0.0788 0.0660 0.1567 0.049 Uiso 1 1 calc R
C11 C 0.5013(7) 0.0314(5) 0.0855(4) 0.080(4) Uani 1 1 d .
H62A H 0.4665 0.0104 0.1008 0.120 Uiso 1 1 calc R
H62B H 0.5446 0.0074 0.0854 0.120 Uiso 1 1 calc R
H62C H 0.4837 0.0352 0.0601 0.120 Uiso 1 1 calc R
B204 B -0.1424(6) 0.2556(5) 0.0273(4) 0.042(3) Uani 1 1 d .
H31 H -0.1448 0.2050 0.0205 0.050 Uiso 1 1 calc R
B106 B -0.0131(7) 0.1881(6) 0.2572(4) 0.052(3) Uani 1 1 d .
H6 H 0.0026 0.2157 0.2821 0.063 Uiso 1 1 calc R
B201 B -0.1160(7) 0.3648(5) 0.0822(4) 0.046(3) Uani 1 1 d .
H23 H -0.1012 0.3835 0.1101 0.055 Uiso 1 1 calc R
B108 B -0.1187(7) 0.1136(6) 0.2179(4) 0.047(3) Uani 1 1 d .
H8 H -0.1725 0.0931 0.2176 0.057 Uiso 1 1 calc R
B103 B -0.0986(6) 0.1784(6) 0.1882(4) 0.044(3) Uani 1 1 d .
H4 H -0.1393 0.1991 0.1697 0.053 Uiso 1 1 calc R
B105 B 0.0296(6) 0.0959(5) 0.2005(3) 0.038(3) Uani 1 1 d .
H3 H 0.0716 0.0644 0.1898 0.046 Uiso 1 1 calc R
B101 B 0.0491(7) 0.1759(6) 0.2212(3) 0.044(3) Uani 1 1 d .
H1 H 0.1034 0.1948 0.2234 0.052 Uiso 1 1 calc R
B207 B -0.1193(6) 0.3823(6) -0.0001(4) 0.045(3) Uani 1 1 d .
H26 H -0.1050 0.4124 -0.0243 0.054 Uiso 1 1 calc R
B102 B -0.0313(7) 0.2278(5) 0.2135(3) 0.044(3) Uani 1 1 d .
H5 H -0.0292 0.2794 0.2113 0.053 Uiso 1 1 calc R
N4 N 0.0047(9) 0.1609(9) 0.8363(4) 0.133(6) Uani 1 1 d .
B109 B -0.0435(7) 0.0657(6) 0.2252(4) 0.049(3) Uani 1 1 d .
H9 H -0.0475 0.0145 0.2297 0.059 Uiso 1 1 calc R
B110 B 0.0205(7) 0.1118(6) 0.2503(4) 0.053(4) Uani 1 1 d .
H7 H 0.0570 0.0904 0.2710 0.064 Uiso 1 1 calc R
B111 B -0.0706(7) 0.1219(6) 0.2603(4) 0.054(4) Uani 1 1 d .
H10 H -0.0939 0.1073 0.2874 0.064 Uiso 1 1 calc R
C24 C 0.1987(7) 0.3411(6) 0.2676(4) 0.067(4) Uani 1 1 d .
H70A H 0.2212 0.3783 0.2571 0.081 Uiso 1 1 calc R
H70B H 0.2203 0.3047 0.2557 0.081 Uiso 1 1 calc R
C26 C 0.1840(8) 0.2815(6) 0.3278(4) 0.083(4) Uani 1 1 d .
H89A H 0.1330 0.2877 0.3298 0.099 Uiso 1 1 calc R
H89B H 0.2028 0.2784 0.3533 0.099 Uiso 1 1 calc R
C16 C 0.5699(8) 0.1257(6) 0.0762(4) 0.081(4) Uani 1 1 d .
H60A H 0.6114 0.0985 0.0753 0.097 Uiso 1 1 calc R
H60B H 0.5506 0.1280 0.0508 0.097 Uiso 1 1 calc R
B211 B -0.2084(6) 0.3771(5) 0.0168(3) 0.041(3) Uani 1 1 d .
H28 H -0.2520 0.4037 0.0035 0.049 Uiso 1 1 calc R
C25 C 0.1229(7) 0.3424(6) 0.2574(4) 0.078(4) Uani 1 1 d .
H71A H 0.1183 0.3450 0.2304 0.116 Uiso 1 1 calc R
H71B H 0.1006 0.3784 0.2688 0.116 Uiso 1 1 calc R
H71C H 0.1002 0.3047 0.2662 0.116 Uiso 1 1 calc R
C27 C 0.1976(8) 0.2172(6) 0.3072(5) 0.098(5) Uani 1 1 d .
H66A H 0.1745 0.1839 0.3209 0.147 Uiso 1 1 calc R
H66B H 0.2478 0.2092 0.3061 0.147 Uiso 1 1 calc R
H66C H 0.1787 0.2192 0.2821 0.147 Uiso 1 1 calc R
B107 B -0.1005(7) 0.1901(6) 0.2372(4) 0.051(3) Uani 1 1 d .
H12 H -0.1426 0.2196 0.2495 0.062 Uiso 1 1 calc R
B206 B -0.1435(6) 0.4150(5) 0.0452(4) 0.046(3) Uani 1 1 d .
H25 H -0.1452 0.4661 0.0503 0.055 Uiso 1 1 calc R
B208 B -0.1672(7) 0.3111(5) -0.0066(3) 0.045(3) Uani 1 1 d .
H29 H -0.1843 0.2952 -0.0347 0.054 Uiso 1 1 calc R
C17 C 0.5931(9) 0.1898(6) 0.0877(6) 0.117(6) Uani 1 1 d .
H61A H 0.6278 0.2053 0.0701 0.176 Uiso 1 1 calc R
H61B H 0.6138 0.1881 0.1125 0.176 Uiso 1 1 calc R
H61C H 0.5527 0.2176 0.0880 0.176 Uiso 1 1 calc R
C21 C 0.2945(7) 0.3379(6) 0.3138(5) 0.087(5) Uani 1 1 d .
H67A H 0.3067 0.3354 0.3401 0.131 Uiso 1 1 calc R
H67B H 0.3139 0.3759 0.3033 0.131 Uiso 1 1 calc R
H67C H 0.3136 0.3021 0.3008 0.131 Uiso 1 1 calc R
C31 C 0.2172(8) 0.0190(8) 0.2157(6) 0.102(6) Uani 1 1 d .
C42 C -0.0719(11) 0.1154(9) 0.7797(5) 0.126(7) Uani 1 1 d .
H81A H -0.0795 0.1482 0.7614 0.189 Uiso 1 1 calc R
H81B H -0.1170 0.1012 0.7892 0.189 Uiso 1 1 calc R
H81C H -0.0474 0.0809 0.7680 0.189 Uiso 1 1 calc R
C22 C 0.1855(8) 0.3955(7) 0.3286(5) 0.093(5) Uani 1 1 d .
H68A H 0.1342 0.3938 0.3257 0.112 Uiso 1 1 calc R
H68B H 0.1953 0.3915 0.3554 0.112 Uiso 1 1 calc R
C32 C 0.2262(8) 0.0839(7) 0.2078(5) 0.102(5) Uani 1 1 d .
H64A H 0.2645 0.1003 0.2228 0.152 Uiso 1 1 calc R
H64B H 0.1831 0.1061 0.2137 0.152 Uiso 1 1 calc R
H64C H 0.2372 0.0892 0.1815 0.152 Uiso 1 1 calc R
C23 C 0.2083(10) 0.4581(7) 0.3171(5) 0.121(6) Uani 1 1 d .
H69A H 0.1839 0.4891 0.3320 0.182 Uiso 1 1 calc R
H69B H 0.1973 0.4644 0.2909 0.182 Uiso 1 1 calc R
H69C H 0.2587 0.4621 0.3209 0.182 Uiso 1 1 calc R
C41 C -0.0282(10) 0.1404(10) 0.8115(6) 0.105(6) Uani 1 1 d .
N3 N 0.2121(10) -0.0336(9) 0.2227(7) 0.204(11) Uani 1 1 d .
Ir Ir 0.063009(17) 0.210010(14) 0.090894(9) 0.02216(9) Uani 1 1 d .
Sn1 Sn -0.04600(3) 0.27787(3) 0.066085(18) 0.02845(16) Uani 1 1 d .
Sn2 Sn 0.01054(3) 0.17996(3) 0.158782(18) 0.03044(16) Uani 1 1 d .
P1 P 0.01611(12) 0.11916(10) 0.06063(7) 0.0248(5) Uani 1 1 d .
P2 P 0.12603(12) 0.30307(10) 0.10660(7) 0.0267(5) Uani 1 1 d .
C107 C -0.0718(4) 0.0875(4) 0.0716(2) 0.0245(19) Uani 1 1 d .
C113 C 0.0747(5) 0.0530(4) 0.0711(3) 0.029(2) Uani 1 1 d .
C112 C -0.1239(4) 0.1228(4) 0.0893(3) 0.030(2) Uani 1 1 d .
H28A H -0.1146 0.1640 0.0968 0.036 Uiso 1 1 calc R
C101 C 0.0172(5) 0.1288(4) 0.0090(3) 0.030(2) Uani 1 1 d .
C102 C 0.0792(5) 0.1491(4) -0.0086(3) 0.036(2) Uani 1 1 d .
H23A H 0.1194 0.1583 0.0057 0.043 Uiso 1 1 calc R
C202 C 0.1311(5) 0.4111(4) 0.0611(3) 0.032(2) Uani 1 1 d .
H6A H 0.1076 0.4314 0.0807 0.038 Uiso 1 1 calc R
C106 C -0.0435(5) 0.1167(4) -0.0128(3) 0.037(2) Uani 1 1 d .
H27A H -0.0855 0.1035 -0.0013 0.044 Uiso 1 1 calc R
C114 C 0.1288(5) 0.0337(4) 0.0469(3) 0.045(3) Uani 1 1 d .
H39 H 0.1303 0.0494 0.0223 0.054 Uiso 1 1 calc R
C218 C 0.2770(5) 0.2962(4) 0.1110(3) 0.040(2) Uani 1 1 d .
H8A H 0.2793 0.3142 0.0871 0.048 Uiso 1 1 calc R
C206 C 0.1837(5) 0.3192(4) 0.0346(3) 0.037(2) Uani 1 1 d .
H2A H 0.1938 0.2763 0.0359 0.044 Uiso 1 1 calc R
C115 C 0.1799(6) -0.0081(5) 0.0587(4) 0.058(3) Uani 1 1 d .
H40 H 0.2163 -0.0199 0.0424 0.069 Uiso 1 1 calc R
C201 C 0.1484(4) 0.3484(4) 0.0648(3) 0.029(2) Uani 1 1 d .
C103 C 0.0806(5) 0.1555(4) -0.0476(3) 0.042(3) Uani 1 1 d .
H24A H 0.1227 0.1675 -0.0594 0.051 Uiso 1 1 calc R
C105 C -0.0408(6) 0.1246(4) -0.0520(3) 0.044(3) Uani 1 1 d .
H26A H -0.0809 0.1164 -0.0666 0.052 Uiso 1 1 calc R
C108 C -0.0874(5) 0.0251(4) 0.0606(3) 0.036(2) Uani 1 1 d .
H33 H -0.0527 0.0005 0.0490 0.043 Uiso 1 1 calc R
C215 C 0.2717(6) 0.2418(5) 0.1827(3) 0.053(3) Uani 1 1 d .
H11 H 0.2693 0.2226 0.2063 0.063 Uiso 1 1 calc R
C109 C -0.1537(5) 0.0007(4) 0.0671(3) 0.040(2) Uani 1 1 d .
H31A H -0.1639 -0.0401 0.0592 0.048 Uiso 1 1 calc R
C216 C 0.3374(6) 0.2534(5) 0.1663(3) 0.054(3) Uani 1 1 d .
H10A H 0.3792 0.2438 0.1792 0.064 Uiso 1 1 calc R
C214 C 0.2099(6) 0.2583(5) 0.1644(3) 0.045(3) Uani 1 1 d .
H12A H 0.1663 0.2517 0.1762 0.054 Uiso 1 1 calc R
C111 C -0.1905(5) 0.0959(4) 0.0959(3) 0.037(2) Uani 1 1 d .
H29A H -0.2256 0.1196 0.1078 0.044 Uiso 1 1 calc R
C204 C 0.1851(5) 0.4155(4) -0.0002(3) 0.045(3) Uani 1 1 d .
H4A H 0.1975 0.4382 -0.0217 0.054 Uiso 1 1 calc R
C205 C 0.2037(5) 0.3529(4) 0.0030(3) 0.039(2) Uani 1 1 d .
H3A H 0.2297 0.3335 -0.0161 0.047 Uiso 1 1 calc R
C110 C -0.2054(5) 0.0349(4) 0.0849(3) 0.039(2) Uani 1 1 d .
H30A H -0.2499 0.0173 0.0896 0.047 Uiso 1 1 calc R
C118 C 0.0720(5) 0.0267(4) 0.1072(3) 0.036(2) Uani 1 1 d .
H37 H 0.0354 0.0376 0.1237 0.043 Uiso 1 1 calc R
C203 C 0.1479(5) 0.4446(4) 0.0287(3) 0.042(3) Uani 1 1 d .
H5A H 0.1343 0.4866 0.0264 0.051 Uiso 1 1 calc R
C217 C 0.3395(6) 0.2800(5) 0.1302(3) 0.055(3) Uani 1 1 d .
H9A H 0.3833 0.2870 0.1187 0.066 Uiso 1 1 calc R
C117 C 0.1237(6) -0.0156(5) 0.1186(3) 0.054(3) Uani 1 1 d .
H36 H 0.1221 -0.0328 0.1427 0.065 Uiso 1 1 calc R
C213 C 0.2117(5) 0.2851(4) 0.1278(3) 0.030(2) Uani 1 1 d .
C104 C 0.0210(6) 0.1445(5) -0.0690(3) 0.049(3) Uani 1 1 d .
H25A H 0.0224 0.1506 -0.0950 0.059 Uiso 1 1 calc R
C14 C 0.5422(6) 0.0882(5) 0.1416(3) 0.053(3) Uani 1 1 d .
H15A H 0.5481 0.1297 0.1528 0.064 Uiso 1 1 calc R
H15B H 0.5061 0.0662 0.1561 0.064 Uiso 1 1 calc R
N1 N 0.5156(5) 0.0961(4) 0.1013(2) 0.049(2) Uani 1 1 d .
C12 C 0.4480(6) 0.1353(5) 0.1014(3) 0.058(3) Uani 1 1 d .
H17A H 0.4384 0.1488 0.0757 0.069 Uiso 1 1 calc R
H17B H 0.4564 0.1729 0.1163 0.069 Uiso 1 1 calc R
C13 C 0.3818(6) 0.1028(6) 0.1166(4) 0.066(4) Uani 1 1 d .
H18A H 0.3423 0.1315 0.1157 0.099 Uiso 1 1 calc R
H18B H 0.3899 0.0901 0.1423 0.099 Uiso 1 1 calc R
H18C H 0.3714 0.0664 0.1014 0.099 Uiso 1 1 calc R
C15 C 0.6120(6) 0.0527(6) 0.1453(4) 0.069(4) Uani 1 1 d .
H16A H 0.6251 0.0502 0.1715 0.103 Uiso 1 1 calc R
H16B H 0.6484 0.0744 0.1315 0.103 Uiso 1 1 calc R
H16C H 0.6064 0.0109 0.1353 0.103 Uiso 1 1 calc R

loop_
_atom_site_aniso_label
_atom_site_aniso_U_11
_atom_site_aniso_U_22
_atom_site_aniso_U_33
_atom_site_aniso_U_23
_atom_site_aniso_U_13
_atom_site_aniso_U_12
O1 0.032(4) 0.043(4) 0.093(6) -0.012(4) -0.022(4) 0.018(3)
C207 0.049(6) 0.029(5) 0.018(5) 0.004(4) -0.007(5) 0.001(4)
C212 0.044(6) 0.034(5) 0.029(6) -0.005(4) -0.007(5) -0.006(5)
B205 0.054(7) 0.024(5) 0.030(6) 0.011(5) 0.000(5) 0.012(5)
C1 0.037(6) 0.043(5) 0.035(7) -0.016(5) -0.011(5) -0.004(5)
C208 0.047(6) 0.037(5) 0.040(7) -0.013(5) 0.003(5) -0.006(5)
C209 0.062(8) 0.037(5) 0.041(7) -0.011(5) -0.006(6) -0.009(5)
C210 0.072(8) 0.038(6) 0.035(7) -0.014(5) -0.008(6) 0.011(5)
C116 0.058(8) 0.032(6) 0.101(12) -0.005(7) -0.020(8) 0.018(5)
B210 0.028(6) 0.031(5) 0.044(8) -0.012(5) -0.005(5) 0.009(5)
B202 0.037(7) 0.027(5) 0.069(9) 0.009(6) 0.002(7) -0.003(5)
N2 0.071(7) 0.050(6) 0.067(8) 0.002(5) 0.004(6) -0.005(5)
B203 0.049(8) 0.056(7) 0.029(7) 0.014(6) 0.000(6) 0.013(6)
C211 0.057(7) 0.051(6) 0.041(7) -0.013(5) -0.007(6) 0.018(6)
B209 0.037(6) 0.033(6) 0.057(8) -0.009(6) -0.007(6) -0.002(5)
B104 0.045(7) 0.040(6) 0.037(7) 0.010(5) 0.005(6) -0.002(6)
C11 0.076(9) 0.058(7) 0.107(12) -0.044(8) -0.020(9) 0.007(7)
B204 0.039(7) 0.030(6) 0.056(9) -0.017(6) -0.013(6) 0.009(5)
B106 0.051(8) 0.075(9) 0.031(7) -0.005(7) 0.001(6) 0.003(7)
B201 0.062(8) 0.022(5) 0.055(9) -0.002(5) -0.019(7) 0.006(5)
B108 0.042(7) 0.057(8) 0.043(8) 0.003(6) 0.008(6) -0.005(6)
B103 0.030(6) 0.046(6) 0.058(9) 0.001(6) 0.008(6) 0.019(5)
B105 0.038(7) 0.034(6) 0.042(8) 0.013(5) 0.010(6) 0.007(5)
B101 0.044(7) 0.063(7) 0.024(6) 0.002(6) 0.004(6) -0.009(6)
B207 0.042(7) 0.047(7) 0.045(8) 0.011(6) 0.007(6) 0.021(6)
B102 0.054(8) 0.032(6) 0.046(8) 0.004(5) 0.006(6) 0.009(5)
N4 0.105(12) 0.230(19) 0.066(10) 0.030(12) -0.008(9) 0.006(12)
B109 0.052(8) 0.045(7) 0.049(8) 0.019(6) -0.008(6) -0.012(6)
B110 0.059(9) 0.070(9) 0.030(7) 0.023(7) 0.004(6) 0.008(7)
B111 0.054(8) 0.075(9) 0.031(7) 0.017(6) 0.015(7) 0.004(7)
C24 0.071(9) 0.064(8) 0.067(9) 0.003(7) 0.005(7) 0.006(7)
C26 0.090(10) 0.065(9) 0.093(11) 0.016(8) -0.011(8) -0.014(8)
C16 0.085(10) 0.091(10) 0.066(9) 0.023(8) 0.027(8) 0.014(8)
B211 0.037(7) 0.039(6) 0.046(8) 0.006(6) -0.001(6) 0.008(5)
C25 0.070(9) 0.092(10) 0.071(10) -0.004(8) -0.013(8) 0.007(8)
C27 0.092(11) 0.069(9) 0.133(14) 0.012(10) -0.017(10) 0.005(9)
B107 0.056(8) 0.056(8) 0.043(8) 0.004(6) 0.013(7) 0.015(6)
B206 0.042(7) 0.028(6) 0.066(9) 0.000(6) -0.008(7) 0.005(5)
B208 0.054(8) 0.048(7) 0.032(7) 0.005(6) -0.014(6) 0.020(6)
C17 0.108(13) 0.064(9) 0.180(18) 0.024(11) 0.045(13) -0.010(8)
C21 0.049(8) 0.083(9) 0.131(14) 0.008(9) -0.022(8) 0.002(7)
C31 0.064(10) 0.075(10) 0.169(18) 0.038(11) -0.030(10) 0.001(8)
C42 0.146(17) 0.162(17) 0.070(12) 0.022(12) -0.010(12) 0.001(14)
C22 0.094(12) 0.074(10) 0.111(13) -0.014(9) -0.013(10) 0.016(9)
C32 0.071(10) 0.089(11) 0.144(16) 0.011(11) -0.029(10) -0.008(9)
C23 0.136(16) 0.061(9) 0.167(18) -0.015(11) -0.016(14) 0.012(10)
C41 0.084(13) 0.159(17) 0.071(13) 0.042(13) 0.013(10) -0.007(12)
N3 0.136(15) 0.114(13) 0.36(3) 0.093(17) -0.089(17) -0.007(12)
Ir 0.02296(15) 0.01962(14) 0.02391(18) 0.00020(15) -0.00084(16) 0.00082(15)
Sn1 0.0292(3) 0.0227(3) 0.0335(4) 0.0006(3) -0.0059(3) 0.0043(2)
Sn2 0.0355(4) 0.0303(3) 0.0255(4) 0.0020(3) 0.0033(3) 0.0006(3)
P1 0.0262(12) 0.0217(10) 0.0265(14) -0.0014(10) 0.0027(11) 0.0004(9)
P2 0.0290(12) 0.0223(11) 0.0287(14) -0.0013(9) -0.0009(10) -0.0021(9)
C107 0.030(5) 0.024(4) 0.019(5) 0.000(4) 0.004(4) -0.004(4)
C113 0.031(5) 0.018(4) 0.037(6) -0.002(4) 0.000(4) -0.001(4)
C112 0.028(5) 0.028(4) 0.033(6) -0.004(4) 0.007(5) 0.002(4)
C101 0.031(5) 0.028(5) 0.030(6) -0.007(4) 0.002(4) 0.002(4)
C102 0.038(6) 0.036(5) 0.032(6) 0.005(4) 0.008(5) -0.006(4)
C202 0.032(5) 0.027(5) 0.037(6) 0.001(4) 0.009(5) 0.005(4)
C106 0.035(6) 0.031(5) 0.045(7) -0.007(5) -0.001(5) -0.005(4)
C114 0.045(7) 0.030(5) 0.060(8) -0.005(5) 0.006(6) 0.001(5)
C218 0.035(5) 0.029(5) 0.056(7) 0.005(5) -0.016(5) 0.002(4)
C206 0.043(6) 0.029(5) 0.039(6) 0.010(5) 0.001(5) -0.005(4)
C115 0.040(7) 0.052(7) 0.082(10) -0.003(7) 0.020(7) 0.017(5)
C201 0.027(5) 0.026(4) 0.032(6) -0.003(4) 0.002(4) -0.004(4)
C103 0.038(6) 0.039(5) 0.050(7) 0.003(5) 0.004(5) -0.004(5)
C105 0.049(7) 0.043(6) 0.039(7) -0.001(5) -0.012(5) -0.002(5)
C108 0.033(5) 0.030(5) 0.045(7) -0.005(5) 0.007(5) 0.000(4)
C215 0.055(7) 0.051(6) 0.052(8) 0.003(6) -0.013(6) -0.008(6)
C109 0.043(6) 0.033(5) 0.043(7) 0.006(5) 0.005(5) -0.011(5)
C216 0.054(7) 0.045(6) 0.061(9) 0.008(6) -0.025(6) 0.007(6)
C214 0.041(6) 0.051(6) 0.044(7) 0.002(5) -0.006(5) 0.001(5)
C111 0.031(5) 0.042(5) 0.038(6) 0.004(5) 0.002(5) 0.001(4)
C204 0.049(7) 0.036(5) 0.050(7) 0.014(5) -0.003(6) 0.001(5)
C205 0.035(6) 0.040(5) 0.043(7) -0.010(5) 0.000(5) 0.003(5)
C110 0.022(5) 0.041(5) 0.054(7) 0.008(5) 0.002(5) -0.014(4)
C118 0.045(6) 0.026(4) 0.036(6) -0.002(4) -0.005(5) 0.012(4)
C203 0.043(6) 0.030(5) 0.055(7) -0.001(5) -0.004(5) 0.008(5)
C217 0.038(6) 0.056(7) 0.072(9) 0.013(6) -0.007(6) 0.005(5)
C117 0.070(8) 0.036(6) 0.055(8) -0.002(5) -0.029(7) 0.020(6)
C213 0.035(5) 0.023(4) 0.034(6) 0.004(4) -0.006(4) -0.009(4)
C104 0.059(8) 0.050(6) 0.037(7) 0.008(5) 0.001(6) -0.004(6)
C14 0.051(7) 0.057(7) 0.053(8) -0.003(6) 0.002(6) -0.001(6)
N1 0.050(5) 0.054(5) 0.043(6) -0.006(4) 0.004(4) 0.004(4)
C12 0.079(9) 0.042(6) 0.052(8) -0.003(5) -0.004(7) 0.021(6)
C13 0.037(7) 0.090(9) 0.070(9) -0.002(7) 0.006(6) 0.006(7)
C15 0.049(8) 0.073(8) 0.084(10) -0.006(7) 0.001(7) 0.012(6)

loop_
_atom_type_symbol
_atom_type_description
_atom_type_scat_dispersion_real
_atom_type_scat_dispersion_imag
_atom_type_scat_source
C C 0.0033 0.0016 'International Tables Vol C Tables 4.2.6.8 and 6.1.1.4'
H H 0.0000 0.0000 'International Tables Vol C Tables 4.2.6.8 and 6.1.1.4'
B B 0.0013 0.0007 'International Tables Vol C Tables 4.2.6.8 and 6.1.1.4'
Ir Ir -1.4442 7.9887 'International Tables Vol C Tables 4.2.6.8 and 6.1.1.4'
P P 0.1023 0.0942 'International Tables Vol C Tables 4.2.6.8 and 6.1.1.4'
Sn Sn -0.6537 1.4246 'International Tables Vol C Tables 4.2.6.8 and 6.1.1.4'
N N 0.0061 0.0033 'International Tables Vol C Tables 4.2.6.8 and 6.1.1.4'
O O 0.0106 0.0060 'International Tables Vol C Tables 4.2.6.8 and 6.1.1.4'

loop_
_geom_angle_atom_site_label_1
_geom_angle_atom_site_label_2
_geom_angle_atom_site_label_3
_geom_angle
C212 C207 C208 117.9(9)
C212 C207 P2 122.4(7)
C208 C207 P2 119.7(8)
C207 C212 C211 121.0(9)
C207 C212 H54 119.5
C211 C212 H54 119.5
B209 B205 B210 60.4(6)
B209 B205 B204 58.2(6)
B210 B205 B204 106.1(7)
B209 B205 B201 106.4(7)
B210 B205 B201 57.4(6)
B204 B205 B201 107.7(8)
B209 B205 Sn1 117.9(7)
B210 B205 Sn1 117.1(7)
B204 B205 Sn1 66.0(5)
B201 B205 Sn1 66.2(5)
B209 B205 H34 120.8
B210 B205 H34 121.6
B204 B205 H34 123.0
B201 B205 H34 123.1
Sn1 B205 H34 110.9
O1 C1 Ir 177.8(10)
C209 C208 C207 121.2(10)
C209 C208 H58 119.4
C207 C208 H58 119.4
C208 C209 C210 120.1(10)
C208 C209 H57 120.0
C210 C209 H57 120.0
C211 C210 C209 119.9(10)
C211 C210 H56 120.0
C209 C210 H56 120.0
C115 C116 C117 120.2(10)
C115 C116 H52 119.9
C117 C116 H52 119.9
B206 B210 B201 60.1(6)
B206 B210 B211 60.3(7)
B201 B210 B211 110.1(8)
B206 B210 B205 111.6(8)
B201 B210 B205 65.0(6)
B211 B210 B205 109.2(8)
B206 B210 B209 108.5(9)
B201 B210 B209 111.5(8)
B211 B210 B209 60.0(6)
B205 B210 B209 59.3(6)
B206 B210 H27 121.1
B201 B210 H27 118.6
B211 B210 H27 121.5
B205 B210 H27 119.3
B209 B210 H27 121.6
B207 B202 B206 61.4(7)
B207 B202 B201 107.4(8)
B206 B202 B201 57.8(7)
B207 B202 B203 58.0(6)
B206 B202 B203 107.1(8)
B201 B202 B203 108.2(7)
B207 B202 Sn1 117.0(7)
B206 B202 Sn1 117.2(7)
B201 B202 Sn1 66.3(5)
B203 B202 Sn1 65.2(4)
B207 B202 H24 120.6
B206 B202 H24 120.7
B201 B202 H24 122.4
B203 B202 H24 123.0
Sn1 B202 H24 111.6
C26 N2 C22 108.4(11)
C26 N2 C21 110.1(10)
C22 N2 C21 109.8(11)
C26 N2 C24 111.6(10)
C22 N2 C24 109.4(10)
C21 N2 C24 107.5(10)
B208 B203 B207 60.2(7)
B208 B203 B204 57.9(6)
B207 B203 B204 106.1(8)
B208 B203 B202 105.9(8)
B207 B203 B202 57.2(7)
B204 B203 B202 108.2(8)
B208 B203 Sn1 118.2(7)
B207 B203 Sn1 117.4(7)
B204 B203 Sn1 66.9(5)
B202 B203 Sn1 66.5(5)
B208 B203 H22 121.2
B207 B203 H22 121.7
B204 B203 H22 122.6
B202 B203 H22 123.2
Sn1 B203 H22 110.3
C210 C211 C212 119.8(10)
C210 C211 H55 120.1
C212 C211 H55 120.1
B205 B209 B211 109.9(8)
B205 B209 B204 64.6(7)
B211 B209 B204 108.7(8)
B205 B209 B210 60.3(6)
B211 B209 B210 59.8(6)
B204 B209 B210 110.9(8)
B205 B209 B208 110.7(8)
B211 B209 B208 60.5(6)
B204 B209 B208 58.4(7)
B210 B209 B208 108.2(8)
B205 B209 H30 118.8
B211 B209 H30 121.5
B204 B209 H30 120.0
B210 B209 H30 121.3
B208 B209 H30 121.9
B108 B104 B109 60.1(7)
B108 B104 B105 105.5(8)
B109 B104 B105 57.6(6)
B108 B104 B103 58.2(7)
B109 B104 B103 106.0(9)
B105 B104 B103 106.6(8)
B108 B104 Sn2 116.4(7)
B109 B104 Sn2 117.1(7)
B105 B104 Sn2 66.3(5)
B103 B104 Sn2 64.6(5)
B108 B104 H2 121.5
B109 B104 H2 121.2
B105 B104 H2 123.4
B103 B104 H2 123.7
Sn2 B104 H2 111.7
N1 C11 H62A 109.5
N1 C11 H62B 109.5
H62A C11 H62B 109.5
N1 C11 H62C 109.5
H62A C11 H62C 109.5
H62B C11 H62C 109.5
B208 B204 B209 61.4(7)
B208 B204 B203 58.8(7)
B209 B204 B203 107.8(8)
B208 B204 B205 107.3(7)
B209 B204 B205 57.3(6)
B203 B204 B205 108.8(7)
B208 B204 Sn1 118.5(7)
B209 B204 Sn1 117.0(7)
B203 B204 Sn1 66.4(5)
B205 B204 Sn1 66.0(5)
B208 B204 H31 120.0
B209 B204 H31 121.0
B203 B204 H31 121.9
B205 B204 H31 122.9
Sn1 B204 H31 111.0
B101 B106 B110 61.5(7)
B101 B106 B111 109.6(9)
B110 B106 B111 59.8(8)
B101 B106 B107 109.2(9)
B110 B106 B107 107.3(10)
B111 B106 B107 59.0(7)
B101 B106 B102 64.4(7)
B110 B106 B102 112.5(9)
B111 B106 B102 108.0(9)
B107 B106 B102 58.2(7)
B101 B106 H6 119.0
B110 B106 H6 120.4
B111 B106 H6 122.3
B107 B106 H6 123.4
B102 B106 H6 119.5
B206 B201 B210 59.5(7)
B206 B201 B202 58.0(7)
B210 B201 B202 105.4(9)
B206 B201 B205 105.3(8)
B210 B201 B205 57.6(6)
B202 B201 B205 106.9(8)
B206 B201 Sn1 117.4(8)
B210 B201 Sn1 116.6(6)
B202 B201 Sn1 66.3(5)
B205 B201 Sn1 65.4(4)
B206 B201 H23 121.5
B210 B201 H23 121.9
B202 B201 H23 123.2
B205 B201 H23 123.7
Sn1 B201 H23 111.2
B104 B108 B109 60.4(7)
B104 B108 B111 111.1(9)
B109 B108 B111 61.3(7)
B104 B108 B103 64.8(6)
B109 B108 B103 111.4(8)
B111 B108 B103 108.6(9)
B104 B108 B107 111.1(9)
B109 B108 B107 108.2(9)
B111 B108 B107 59.1(7)
B103 B108 B107 58.9(7)
B104 B108 H8 118.2
B109 B108 H8 120.8
B111 B108 H8 121.3
B103 B108 H8 119.8
B107 B108 H8 122.4
B107 B103 B108 61.2(7)
B107 B103 B102 57.3(7)
B108 B103 B102 107.2(9)
B107 B103 B104 106.8(8)
B108 B103 B104 57.0(6)
B102 B103 B104 110.0(8)
B107 B103 Sn2 117.6(8)
B108 B103 Sn2 118.1(7)
B102 B103 Sn2 66.8(5)
B104 B103 Sn2 67.6(5)
B107 B103 H4 121.3
B108 B103 H4 121.1
B102 B103 H4 122.1
B104 B103 H4 122.0
Sn2 B103 H4 110.1
B109 B105 B110 60.3(7)
B109 B105 B104 58.3(6)
B110 B105 B104 106.8(8)
B109 B105 B101 106.7(8)
B110 B105 B101 58.0(6)
B104 B105 B101 108.7(7)
B109 B105 Sn2 118.3(7)
B110 B105 Sn2 117.3(7)
B104 B105 Sn2 66.9(5)
B101 B105 Sn2 65.7(5)
B109 B105 H3 120.8
B110 B105 H3 121.3
B104 B105 H3 122.1
B101 B105 H3 122.8
Sn2 B105 H3 110.8
B106 B101 B110 59.4(7)
B106 B101 B105 106.6(8)
B110 B101 B105 58.8(7)
B106 B101 B102 59.0(7)
B110 B101 B102 106.6(8)
B105 B101 B102 108.3(8)
B106 B101 Sn2 118.6(8)
B110 B101 Sn2 118.8(7)
B105 B101 Sn2 66.7(5)
B102 B101 Sn2 66.0(5)
B106 B101 H1 120.9
B110 B101 H1 121.0
B105 B101 H1 122.5
B102 B101 H1 122.7
Sn2 B101 H1 110.1
B202 B207 B208 111.3(8)
B202 B207 B203 64.9(7)
B208 B207 B203 59.4(6)
B202 B207 B211 108.9(9)
B208 B207 B211 60.9(7)
B203 B207 B211 109.5(9)
B202 B207 B206 59.4(7)
B208 B207 B206 108.3(9)
B203 B207 B206 110.8(8)
B211 B207 B206 59.3(7)
B202 B207 H26 119.3
B208 B207 H26 121.2
B203 B207 H26 119.2
B211 B207 H26 121.7
B206 B207 H26 122.0
B107 B102 B106 60.7(7)
B107 B102 B103 58.0(7)
B106 B102 B103 106.1(8)
B107 B102 B101 105.0(8)
B106 B102 B101 56.6(6)
B103 B102 B101 106.4(7)
B107 B102 Sn2 117.0(7)
B106 B102 Sn2 116.7(7)
B103 B102 Sn2 65.5(5)
B101 B102 Sn2 66.1(5)
B107 B102 H5 121.3
B106 B102 H5 121.4
B103 B102 H5 123.4
B101 B102 H5 124.2
Sn2 B102 H5 111.4
B105 B109 B108 110.2(8)
B105 B109 B104 64.2(7)
B108 B109 B104 59.5(7)
B105 B109 B110 61.4(7)
B108 B109 B110 107.3(9)
B104 B109 B110 112.3(8)
B105 B109 B111 109.0(9)
B108 B109 B111 59.4(7)
B104 B109 B111 108.9(9)
B110 B109 B111 58.9(7)
B105 B109 H9 119.1
B108 B109 H9 122.4
B104 B109 H9 119.0
B110 B109 H9 121.0
B111 B109 H9 122.5
B106 B110 B111 60.7(8)
B106 B110 B109 109.4(9)
B111 B110 B109 60.8(8)
B106 B110 B101 59.1(7)
B111 B110 B101 108.4(9)
B109 B110 B101 109.3(9)
B106 B110 B105 110.0(8)
B111 B110 B105 108.1(9)
B109 B110 B105 58.3(7)
B101 B110 B105 63.3(6)
B106 B110 H7 121.0
B111 B110 H7 121.5
B109 B110 H7 121.5
B101 B110 H7 120.7
B105 B110 H7 120.8
B107 B111 B110 108.5(9)
B107 B111 B108 61.4(7)
B110 B111 B108 108.4(9)
B107 B111 B106 60.8(7)
B110 B111 B106 59.5(7)
B108 B111 B106 109.8(9)
B107 B111 B109 108.5(9)
B110 B111 B109 60.4(7)
B108 B111 B109 59.3(7)
B106 B111 B109 108.1(9)
B107 B111 H10 120.8
B110 B111 H10 121.8
B108 B111 H10 120.9
B106 B111 H10 121.2
B109 B111 H10 122.0
C25 C24 N2 116.2(11)
C25 C24 H70A 108.2
N2 C24 H70A 108.2
C25 C24 H70B 108.2
N2 C24 H70B 108.2
H70A C24 H70B 107.4
N2 C26 C27 116.3(12)
N2 C26 H89A 108.2
C27 C26 H89A 108.2
N2 C26 H89B 108.2
C27 C26 H89B 108.2
H89A C26 H89B 107.4
C17 C16 N1 115.0(11)
C17 C16 H60A 108.5
N1 C16 H60A 108.5
C17 C16 H60B 108.5
N1 C16 H60B 108.5
H60A C16 H60B 107.5
B206 B211 B210 59.4(7)
B206 B211 B209 108.0(8)
B210 B211 B209 60.2(6)
B206 B211 B207 61.0(7)
B210 B211 B207 108.1(8)
B209 B211 B207 107.8(8)
B206 B211 B208 108.5(8)
B210 B211 B208 108.3(8)
B209 B211 B208 60.3(6)
B207 B211 B208 59.4(7)
B206 B211 H28 121.5
B210 B211 H28 121.8
B209 B211 H28 121.7
B207 B211 H28 121.7
B208 B211 H28 121.6
C24 C25 H71A 109.5
C24 C25 H71B 109.5
H71A C25 H71B 109.5
C24 C25 H71C 109.5
H71A C25 H71C 109.5
H71B C25 H71C 109.5
C26 C27 H66A 109.5
C26 C27 H66B 109.5
H66A C27 H66B 109.5
C26 C27 H66C 109.5
H66A C27 H66C 109.5
H66B C27 H66C 109.5
B102 B107 B103 64.7(7)
B102 B107 B111 111.4(9)
B103 B107 B111 109.7(9)
B102 B107 B106 61.1(7)
B103 B107 B106 111.7(9)
B111 B107 B106 60.2(7)
B102 B107 B108 111.9(9)
B103 B107 B108 59.9(7)
B111 B107 B108 59.5(7)
B106 B107 B108 107.7(9)
B102 B107 H12 117.8
B103 B107 H12 119.1
B111 B107 H12 121.1
B106 B107 H12 121.3
B108 B107 H12 121.9
B210 B206 B201 60.4(7)
B210 B206 B202 111.0(8)
B201 B206 B202 64.3(7)
B210 B206 B211 60.3(6)
B201 B206 B211 110.4(8)
B202 B206 B211 109.0(8)
B210 B206 B207 107.8(8)
B201 B206 B207 110.7(8)
B202 B206 B207 59.1(7)
B211 B206 B207 59.7(7)
B210 B206 H25 121.3
B201 B206 H25 118.7
B202 B206 H25 119.7
B211 B206 H25 121.3
B207 B206 H25 122.2
B204 B208 B203 63.3(6)
B204 B208 B207 110.6(8)
B203 B208 B207 60.5(7)
B204 B208 B209 60.2(7)
B203 B208 B209 110.3(8)
B207 B208 B209 107.1(8)
B204 B208 B211 109.0(9)
B203 B208 B211 109.5(9)
B207 B208 B211 59.7(6)
B209 B208 B211 59.1(6)
B204 B208 H29 119.6
B203 B208 H29 119.4
B207 B208 H29 121.7
B209 B208 H29 122.2
B211 B208 H29 121.9
C16 C17 H61A 109.5
C16 C17 H61B 109.5
H61A C17 H61B 109.5
C16 C17 H61C 109.5
H61A C17 H61C 109.5
H61B C17 H61C 109.5
N2 C21 H67A 109.5
N2 C21 H67B 109.5
H67A C21 H67B 109.5
N2 C21 H67C 109.5
H67A C21 H67C 109.5
H67B C21 H67C 109.5
N3 C31 C32 177.6(19)
C41 C42 H81A 109.5
C41 C42 H81B 109.5
H81A C42 H81B 109.5
C41 C42 H81C 109.5
H81A C42 H81C 109.5
H81B C42 H81C 109.5
C23 C22 N2 120.3(14)
C23 C22 H68A 107.3
N2 C22 H68A 107.3
C23 C22 H68B 107.3
N2 C22 H68B 107.3
H68A C22 H68B 106.9
C31 C32 H64A 109.5
C31 C32 H64B 109.5
H64A C32 H64B 109.5
C31 C32 H64C 109.5
H64A C32 H64C 109.5
H64B C32 H64C 109.5
C22 C23 H69A 109.5
C22 C23 H69B 109.5
H69A C23 H69B 109.5
C22 C23 H69C 109.5
H69A C23 H69C 109.5
H69B C23 H69C 109.5
N4 C41 C42 179(2)
C1 Ir P2 87.8(3)
C1 Ir P1 89.0(3)
P2 Ir P1 165.48(8)
C1 Ir Sn1 170.6(3)
P2 Ir Sn1 90.63(6)
P1 Ir Sn1 90.28(6)
C1 Ir Sn2 91.2(3)
P2 Ir Sn2 99.90(6)
P1 Ir Sn2 94.30(6)
Sn1 Ir Sn2 98.19(2)
B203 Sn1 B204 46.7(4)
B203 Sn1 B205 81.7(4)
B204 Sn1 B205 48.0(4)
B203 Sn1 B201 82.5(4)
B204 Sn1 B201 82.3(4)
B205 Sn1 B201 48.4(4)
B203 Sn1 B202 48.3(4)
B204 Sn1 B202 81.2(4)
B205 Sn1 B202 81.6(4)
B201 Sn1 B202 47.5(4)
B203 Sn1 Ir 130.4(3)
B204 Sn1 Ir 133.4(3)
B205 Sn1 Ir 140.2(3)
B201 Sn1 Ir 141.5(3)
B202 Sn1 Ir 135.8(3)
B103 Sn2 B102 47.7(4)
B103 Sn2 B101 81.2(4)
B102 Sn2 B101 47.9(4)
B103 Sn2 B105 80.8(4)
B102 Sn2 B105 81.9(4)
B101 Sn2 B105 47.6(4)
B103 Sn2 B104 47.8(4)
B102 Sn2 B104 82.2(4)
B101 Sn2 B104 81.3(4)
B105 Sn2 B104 46.8(4)
B103 Sn2 Ir 137.6(3)
B102 Sn2 Ir 140.3(3)
B101 Sn2 Ir 138.4(3)
B105 Sn2 Ir 133.7(3)
B104 Sn2 Ir 132.8(3)
C113 P1 C107 102.7(4)
C113 P1 C101 106.3(4)
C107 P1 C101 105.2(4)
C113 P1 Ir 108.0(3)
C107 P1 Ir 122.6(3)
C101 P1 Ir 110.8(3)
C207 P2 C201 105.1(4)
C207 P2 C213 101.0(4)
C201 P2 C213 104.0(4)
C207 P2 Ir 121.9(3)
C201 P2 Ir 111.5(3)
C213 P2 Ir 111.4(3)
C112 C107 C108 119.0(8)
C112 C107 P1 122.6(6)
C108 C107 P1 118.4(6)
C114 C113 C118 118.3(9)
C114 C113 P1 122.8(7)
C118 C113 P1 118.2(7)
C107 C112 C111 119.4(8)
C107 C112 H28A 120.3
C111 C112 H28A 120.3
C102 C101 C106 119.5(9)
C102 C101 P1 119.3(7)
C106 C101 P1 121.2(7)
C101 C102 C103 119.5(9)
C101 C102 H23A 120.2
C103 C102 H23A 120.2
C201 C202 C203 121.5(9)
C201 C202 H6A 119.3
C203 C202 H6A 119.3
C105 C106 C101 119.6(9)
C105 C106 H27A 120.2
C101 C106 H27A 120.2
C115 C114 C113 120.7(11)
C115 C114 H39 119.6
C113 C114 H39 119.6
C213 C218 C217 119.6(10)
C213 C218 H8A 120.2
C217 C218 H8A 120.2
C205 C206 C201 121.2(9)
C205 C206 H2A 119.4
C201 C206 H2A 119.4
C116 C115 C114 120.3(11)
C116 C115 H40 119.9
C114 C115 H40 119.9
C202 C201 C206 117.7(8)
C202 C201 P2 122.4(7)
C206 C201 P2 119.9(6)
C104 C103 C102 121.1(10)
C104 C103 H24A 119.5
C102 C103 H24A 119.5
C104 C105 C106 120.2(10)
C104 C105 H26A 119.9
C106 C105 H26A 119.9
C109 C108 C107 119.8(9)
C109 C108 H33 120.1
C107 C108 H33 120.1
C214 C215 C216 120.7(11)
C214 C215 H11 119.7
C216 C215 H11 119.7
C110 C109 C108 121.7(9)
C110 C109 H31A 119.2
C108 C109 H31A 119.2
C215 C216 C217 118.6(10)
C215 C216 H10A 120.7
C217 C216 H10A 120.7
C215 C214 C213 120.9(10)
C215 C214 H12A 119.5
C213 C214 H12A 119.5
C110 C111 C112 121.2(9)
C110 C111 H29A 119.4
C112 C111 H29A 119.4
C205 C204 C203 119.8(10)
C205 C204 H4A 120.1
C203 C204 H4A 120.1
C204 C205 C206 119.8(10)
C204 C205 H3A 120.1
C206 C205 H3A 120.1
C109 C110 C111 118.9(8)
C109 C110 H30A 120.6
C111 C110 H30A 120.6
C117 C118 C113 120.0(10)
C117 C118 H37 120.0
C113 C118 H37 120.0
C202 C203 C204 119.8(9)
C202 C203 H5A 120.1
C204 C203 H5A 120.1
C216 C217 C218 121.3(10)
C216 C217 H9A 119.3
C218 C217 H9A 119.3
C116 C117 C118 120.4(11)
C116 C117 H36 119.8
C118 C117 H36 119.8
C218 C213 C214 118.9(9)
C218 C213 P2 124.9(7)
C214 C213 P2 116.2(7)
C103 C104 C105 120.0(10)
C103 C104 H25A 120.0
C105 C104 H25A 120.0
C15 C14 N1 114.8(9)
C15 C14 H15A 108.6
N1 C14 H15A 108.6
C15 C14 H15B 108.6
N1 C14 H15B 108.6
H15A C14 H15B 107.5
C16 N1 C11 106.4(10)
C16 N1 C12 110.1(9)
C11 N1 C12 110.6(9)
C16 N1 C14 112.3(9)
C11 N1 C14 107.9(9)
C12 N1 C14 109.5(8)
N1 C12 C13 115.8(9)
N1 C12 H17A 108.3
C13 C12 H17A 108.3
N1 C12 H17B 108.3
C13 C12 H17B 108.3
H17A C12 H17B 107.4
C12 C13 H18A 109.5
C12 C13 H18B 109.5
H18A C13 H18B 109.5
C12 C13 H18C 109.5
H18A C13 H18C 109.5
H18B C13 H18C 109.5
C14 C15 H16A 109.5
C14 C15 H16B 109.5
H16A C15 H16B 109.5
C14 C15 H16C 109.5
H16A C15 H16C 109.5
H16B C15 H16C 109.5

loop_
_geom_bond_atom_site_label_1
_geom_bond_atom_site_label_2
_geom_bond_distance
O1 C1 1.131(10)
C207 C212 1.365(13)
C207 C208 1.416(12)
C207 P2 1.811(9)
C212 C211 1.417(13)
C212 H54 0.9300
B205 B209 1.758(16)
B205 B210 1.777(13)
B205 B204 1.887(16)
B205 B201 1.907(16)
B205 Sn1 2.320(11)
B205 H34 1.1000
C1 Ir 1.895(10)
C208 C209 1.379(13)
C208 H58 0.9300
C209 C210 1.383(15)
C209 H57 0.9300
C210 C211 1.376(14)
C210 H56 0.9300
C116 C115 1.363(16)
C116 C117 1.371(16)
C116 H52 0.9300
B210 B206 1.755(16)
B210 B201 1.772(16)
B210 B211 1.773(17)
B210 B209 1.779(15)
B210 H27 1.1000
B202 B207 1.763(18)
B202 B206 1.769(17)
B202 B201 1.880(19)
B202 B203 1.900(17)
B202 Sn1 2.335(10)
B202 H24 1.1000
N2 C26 1.490(14)
N2 C22 1.490(15)
N2 C21 1.493(14)
N2 C24 1.522(15)
B203 B208 1.760(17)
B203 B207 1.780(15)
B203 B204 1.838(17)
B203 Sn1 2.312(11)
B203 H22 1.1000
C211 H55 0.9300
B209 B211 1.775(15)
B209 B204 1.776(15)
B209 B208 1.797(18)
B209 H30 1.1000
B104 B108 1.748(17)
B104 B109 1.763(16)
B104 B105 1.866(17)
B104 B103 1.885(16)
B104 Sn2 2.354(11)
B104 H2 1.1000
C11 N1 1.507(12)
C11 H62A 0.9600
C11 H62B 0.9600
C11 H62C 0.9600
B204 B208 1.743(16)
B204 Sn1 2.321(11)
B204 H31 1.1000
B106 B101 1.747(17)
B106 B110 1.752(18)
B106 B111 1.775(19)
B106 B107 1.786(19)
B106 B102 1.793(17)
B106 H6 1.1000
B201 B206 1.765(17)
B201 Sn1 2.335(11)
B201 H23 1.1000
B108 B109 1.759(18)
B108 B111 1.761(19)
B108 B103 1.771(17)
B108 B107 1.795(18)
B108 H8 1.1000
B103 B107 1.753(18)
B103 B102 1.869(18)
B103 Sn2 2.299(11)
B103 H4 1.1000
B105 B109 1.750(16)
B105 B110 1.804(17)
B105 B101 1.885(17)
B105 Sn2 2.343(10)
B105 H3 1.1000
B101 B110 1.789(17)
B101 B102 1.887(17)
B101 Sn2 2.325(11)
B101 H1 1.1000
B207 B208 1.774(18)
B207 B211 1.780(16)
B207 B206 1.805(18)
B207 H26 1.1000
B102 B107 1.741(17)
B102 Sn2 2.323(12)
B102 H5 1.1000
N4 C41 1.16(2)
B109 B110 1.786(19)
B109 B111 1.793(19)
B109 H9 1.1000
B110 B111 1.759(19)
B110 H7 1.1000
B111 B107 1.753(17)
B111 H10 1.1000
C24 C25 1.470(16)
C24 H70A 0.9700
C24 H70B 0.9700
C26 C27 1.566(17)
C26 H89A 0.9700
C26 H89B 0.9700
C16 C17 1.485(18)
C16 N1 1.492(14)
C16 H60A 0.9700
C16 H60B 0.9700
B211 B206 1.773(17)
B211 B208 1.801(16)
B211 H28 1.1000
C25 H71A 0.9600
C25 H71B 0.9600
C25 H71C 0.9600
C27 H66A 0.9600
C27 H66B 0.9600
C27 H66C 0.9600
B107 H12 1.1000
B206 H25 1.1000
B208 H29 1.1000
C17 H61A 0.9600
C17 H61B 0.9600
C17 H61C 0.9600
C21 H67A 0.9600
C21 H67B 0.9600
C21 H67C 0.9600
C31 N3 1.147(18)
C31 C32 1.415(19)
C42 C41 1.49(3)
C42 H81A 0.9600
C42 H81B 0.9600
C42 H81C 0.9600
C22 C23 1.453(18)
C22 H68A 0.9700
C22 H68B 0.9700
C32 H64A 0.9600
C32 H64B 0.9600
C32 H64C 0.9600
C23 H69A 0.9600
C23 H69B 0.9600
C23 H69C 0.9600
Ir P2 2.368(2)
Ir P1 2.374(2)
Ir Sn1 2.6524(7)
Ir Sn2 2.6740(7)
P1 C113 1.822(8)
P1 C107 1.824(8)
P1 C101 1.839(9)
P2 C201 1.813(9)
P2 C213 1.816(9)
C107 C112 1.382(11)
C107 C108 1.412(11)
C113 C114 1.391(13)
C113 C118 1.396(12)
C112 C111 1.394(12)
C112 H28A 0.9300
C101 C102 1.388(12)
C101 C106 1.400(12)
C102 C103 1.388(13)
C102 H23A 0.9300
C202 C201 1.377(11)
C202 C203 1.384(13)
C202 H6A 0.9300
C106 C105 1.397(13)
C106 H27A 0.9300
C114 C115 1.373(14)
C114 H39 0.9300
C218 C213 1.382(12)
C218 C217 1.399(13)
C218 H8A 0.9300
C206 C205 1.380(13)
C206 C201 1.402(12)
C206 H2A 0.9300
C115 H40 0.9300
C103 C104 1.371(14)
C103 H24A 0.9300
C105 C104 1.373(14)
C105 H26A 0.9300
C108 C109 1.368(12)
C108 H33 0.9300
C215 C214 1.374(14)
C215 C216 1.384(15)
C215 H11 0.9300
C109 C110 1.365(13)
C109 H31A 0.9300
C216 C217 1.398(14)
C216 H10A 0.9300
C214 C213 1.414(13)
C214 H12A 0.9300
C111 C110 1.380(12)
C111 H29A 0.9300
C204 C205 1.378(12)
C204 C203 1.385(14)
C204 H4A 0.9300
C205 H3A 0.9300
C110 H30A 0.9300
C118 C117 1.381(13)
C118 H37 0.9300
C203 H5A 0.9300
C217 H9A 0.9300
C117 H36 0.9300
C104 H25A 0.9300
C14 C15 1.517(14)
C14 N1 1.522(13)
C14 H15A 0.9700
C14 H15B 0.9700
N1 C12 1.518(13)
C12 C13 1.519(15)
C12 H17A 0.9700
C12 H17B 0.9700
C13 H18A 0.9600
C13 H18B 0.9600
C13 H18C 0.9600
C15 H16A 0.9600
C15 H16B 0.9600
C15 H16C 0.9600
